data_7112338
loop_
_publ_author_name
'Li, Shaoguang'
'Langenegger, Simon M.'
'H\"aner, Robert'

_publ_section_title
;
 Control of aggregation-induced emission by DNA hybridization.
;
_journal_issue 52
_journal_name_full 'Chemical communications (Cambridge, England)'
_journal_page_first 5835
_journal_page_last 5837
_journal_paper_doi 10.1039/c3cc42706d
_journal_volume 49
_journal_year 2013
_chemical_formula_sum 'C34 H28 O2'
_chemical_formula_weight 468.56
_chemical_name_systematic
;
?
;
_space_group_IT_number 14
_symmetry_cell_setting monoclinic
_symmetry_space_group_name_Hall '-P 2ybc'
_symmetry_space_group_name_H-M 'P 1 21/c 1'
_atom_sites_solution_hydrogens geom
_atom_sites_solution_primary direct
_atom_sites_solution_secondary difmap
_audit_creation_date 2012-08-14T11:36:55-00:00
_audit_creation_method 'WinGX routine CIF_UPDATE'
_cell_angle_alpha 90
_cell_angle_beta 103.3059(16)
_cell_angle_gamma 90
_cell_formula_units_Z 4
_cell_length_a 11.69544(18)
_cell_length_b 5.52783(10)
_cell_length_c 42.0817(7)
_cell_measurement_reflns_used 10245
_cell_measurement_temperature 173(2)
_cell_measurement_theta_max 28.0969
_cell_measurement_theta_min 1.4887
_cell_volume 2647.56(8)
_computing_cell_refinement
;
CrysAlisPro, Agilent Technologies,
Version 1.171.35.10 (release 06-04-2011 CrysAlis171 .NET)
(compiled Apr 6 2011,09:17:13)
;
_computing_data_collection
;
CrysAlisPro, Agilent Technologies,
Version 1.171.35.10 (release 06-04-2011 CrysAlis171 .NET)
(compiled Apr 6 2011,09:17:13)
;
_computing_data_reduction
;
CrysAlisPro, Agilent Technologies,
Version 1.171.35.10 (release 06-04-2011 CrysAlis171 .NET)
(compiled Apr 6 2011,09:17:13)
;
_computing_structure_refinement 'SHELXL-97 (Sheldrick, 1997)'
_diffrn_ambient_temperature 173(2)
_diffrn_detector_area_resol_mean 16.0965
_diffrn_measured_fraction_theta_full 1
_diffrn_measured_fraction_theta_max 0.932
_diffrn_measurement_device_type 'SuperNova, Single source at offset), Eos'
_diffrn_measurement_method '\w scans'
_diffrn_orient_matrix_UB_11 -0.054173
_diffrn_orient_matrix_UB_12 -0.0438318
_diffrn_orient_matrix_UB_13 -0.009493
_diffrn_orient_matrix_UB_21 0.0269817
_diffrn_orient_matrix_UB_22 -0.0224739
_diffrn_orient_matrix_UB_23 -0.0131798
_diffrn_orient_matrix_UB_31 0.0149194
_diffrn_orient_matrix_UB_32 -0.1184604
_diffrn_orient_matrix_UB_33 0.0060114
_diffrn_radiation_monochromator graphite
_diffrn_radiation_type MoK\a
_diffrn_radiation_wavelength 0.71069
_diffrn_reflns_av_R_equivalents 0.0315
_diffrn_reflns_av_unetI/netI 0.0258
_diffrn_reflns_limit_h_max 15
_diffrn_reflns_limit_h_min -14
_diffrn_reflns_limit_k_max 7
_diffrn_reflns_limit_k_min -7
_diffrn_reflns_limit_l_max 54
_diffrn_reflns_limit_l_min -54
_diffrn_reflns_number 29347
_diffrn_reflns_theta_full 25
_diffrn_reflns_theta_max 28.16
_diffrn_reflns_theta_min 1.79
_exptl_absorpt_coefficient_mu 0.072
_exptl_absorpt_correction_T_max 1
_exptl_absorpt_correction_T_min 0.67007
_exptl_absorpt_correction_type multi-scan
_exptl_absorpt_process_details
;
CrysAlisPro, Agilent Technologies,
Version 1.171.35.10 (release 06-04-2011 CrysAlis171 .NET)
(compiled Apr 6 2011,09:17:13)
Empirical absorption correction using spherical harmonics,
implemented in SCALE3 ABSPACK scaling algorithm.
;
_exptl_crystal_colour colorless
_exptl_crystal_density_diffrn 1.176
_exptl_crystal_density_method 'not measured'
_exptl_crystal_description rod
_exptl_crystal_F_000 992
_exptl_crystal_size_max 0.3659
_exptl_crystal_size_mid 0.177
_exptl_crystal_size_min 0.0549
_refine_diff_density_max 0.211
_refine_diff_density_min -0.172
_refine_diff_density_rms 0.033
_refine_ls_extinction_method none
_refine_ls_goodness_of_fit_ref 1.055
_refine_ls_hydrogen_treatment constr
_refine_ls_matrix_type full
_refine_ls_number_parameters 327
_refine_ls_number_reflns 6049
_refine_ls_number_restraints 0
_refine_ls_restrained_S_all 1.055
_refine_ls_R_factor_all 0.0607
_refine_ls_R_factor_gt 0.0455
_refine_ls_shift/su_max 0.001
_refine_ls_shift/su_mean 0
_refine_ls_structure_factor_coef Fsqd
_refine_ls_weighting_details 'calc w=1/[\s^2^(Fo^2^)+(0.0275P)^2^+0.9309P] where P=(Fo^2^+2Fc^2^)/3'
_refine_ls_weighting_scheme calc
_refine_ls_wR_factor_gt 0.0904
_refine_ls_wR_factor_ref 0.0977
_reflns_number_gt 4862
_reflns_number_total 6049
_reflns_threshold_expression >2sigma(I)
_cod_data_source_file c3cc42706d.txt
_cod_data_source_block 12rh002
_cod_database_code 7112338

loop_
_symmetry_equiv_pos_as_xyz
'x, y, z'
'-x, y+1/2, -z+1/2'
'-x, -y, -z'
'x, -y-1/2, z-1/2'

loop_
_atom_site_label
_atom_site_type_symbol
_atom_site_fract_x
_atom_site_fract_y
_atom_site_fract_z
_atom_site_U_iso_or_equiv
_atom_site_adp_type
_atom_site_occupancy
_atom_site_symmetry_multiplicity
_atom_site_calc_flag
_atom_site_refinement_flags
O1 O 0.64509(9) 0.6043(2) 0.52932(2) 0.0519(3) Uani 1 1 d .
H1 H 0.6308 0.6213 0.5089 0.078 Uiso 1 1 calc R
C2 C 0.78674(11) 0.1819(2) 0.34192(3) 0.0276(3) Uani 1 1 d .
C3 C 0.86106(10) 0.1890(2) 0.29060(3) 0.0252(3) Uani 1 1 d .
C4 C 0.87451(11) 0.2222(2) 0.32650(3) 0.0261(3) Uani 1 1 d .
O2 O 1.54792(9) 0.6582(2) 0.46382(3) 0.0476(3) Uani 1 1 d .
H2 H 1.4848 0.583 0.4628 0.071 Uiso 1 1 calc R
C6 C 0.66498(11) 0.1176(2) 0.32383(3) 0.0282(3) Uani 1 1 d .
C7 C 0.99080(11) 0.3250(2) 0.34352(3) 0.0265(3) Uani 1 1 d .
C8 C 0.80962(11) -0.0149(3) 0.27363(3) 0.0316(3) Uani 1 1 d .
H8 H 0.7825 -0.143 0.285 0.038 Uiso 1 1 calc R
C9 C 0.80134(11) 0.2059(2) 0.37796(3) 0.0288(3) Uani 1 1 d .
C10 C 0.71787(12) 0.3342(3) 0.39012(3) 0.0337(3) Uani 1 1 d .
H10 H 0.6521 0.4027 0.3753 0.04 Uiso 1 1 calc R
C11 C 0.90204(10) 0.3707(2) 0.27310(3) 0.0266(3) Uani 1 1 d .
H11 H 0.9389 0.5093 0.2843 0.032 Uiso 1 1 calc R
C12 C 0.99714(11) 0.5440(3) 0.36020(3) 0.0316(3) Uani 1 1 d .
H12 H 0.9268 0.6228 0.362 0.038 Uiso 1 1 calc R
C13 C 1.10438(11) 0.6481(3) 0.37409(3) 0.0329(3) Uani 1 1 d .
H13 H 1.1067 0.798 0.3853 0.039 Uiso 1 1 calc R
C14 C 0.60416(11) 0.2588(3) 0.29814(3) 0.0337(3) Uani 1 1 d .
H14 H 0.6402 0.3993 0.2919 0.04 Uiso 1 1 calc R
C15 C 0.72900(12) 0.3635(3) 0.42330(3) 0.0375(3) Uani 1 1 d .
H15 H 0.6722 0.4554 0.431 0.045 Uiso 1 1 calc R
C16 C 0.79789(11) -0.0313(3) 0.24007(3) 0.0357(3) Uani 1 1 d .
H16 H 0.7625 -0.1707 0.2287 0.043 Uiso 1 1 calc R
C17 C 0.88997(11) 0.3529(3) 0.23958(3) 0.0313(3) Uani 1 1 d .
H17 H 0.9182 0.4789 0.2281 0.038 Uiso 1 1 calc R
C18 C 0.82295(12) 0.2592(3) 0.44559(3) 0.0367(3) Uani 1 1 d .
C19 C 0.83703(11) 0.1527(3) 0.22303(3) 0.0341(3) Uani 1 1 d .
H19 H 0.8275 0.1411 0.2 0.041 Uiso 1 1 calc R
C20 C 1.20403(11) 0.3162(3) 0.35556(3) 0.0319(3) Uani 1 1 d .
H20 H 1.2744 0.2353 0.3542 0.038 Uiso 1 1 calc R
C21 C 0.89397(12) 0.1005(3) 0.40043(3) 0.0377(3) Uani 1 1 d .
H21 H 0.9512 0.0101 0.3927 0.045 Uiso 1 1 calc R
C22 C 1.09605(11) 0.2148(2) 0.34122(3) 0.0285(3) Uani 1 1 d .
H22 H 1.0936 0.0671 0.3296 0.034 Uiso 1 1 calc R
C23 C 1.20952(11) 0.5365(3) 0.37197(3) 0.0309(3) Uani 1 1 d .
C24 C 0.60904(12) -0.0841(3) 0.33301(4) 0.0384(3) Uani 1 1 d .
H24 H 0.6485 -0.18 0.3509 0.046 Uiso 1 1 calc R
C25 C 0.83657(13) 0.3381(3) 0.50797(4) 0.0457(4) Uani 1 1 d .
C26 C 0.83248(13) 0.2950(3) 0.48003(4) 0.0432(4) Uani 1 1 d .
C27 C 1.40207(13) 0.7730(3) 0.39922(4) 0.0428(4) Uani 1 1 d .
C28 C 0.43811(13) -0.0069(3) 0.29054(4) 0.0460(4) Uani 1 1 d .
H28 H 0.3613 -0.0507 0.2789 0.055 Uiso 1 1 calc R
C29 C 0.83742(14) 0.4102(3) 0.54162(3) 0.0484(4) Uani 1 1 d .
H29A H 0.9195 0.4372 0.5538 0.058 Uiso 1 1 calc R
H29B H 0.8043 0.2776 0.5525 0.058 Uiso 1 1 calc R
C30 C 0.90458(13) 0.1244(3) 0.43365(3) 0.0417(4) Uani 1 1 d .
H30 H 0.968 0.0483 0.4485 0.05 Uiso 1 1 calc R
C31 C 1.31845(12) 0.6559(3) 0.38664(3) 0.0370(3) Uani 1 1 d .
C32 C 0.49652(13) -0.1467(3) 0.31636(4) 0.0453(4) Uani 1 1 d .
H32 H 0.4596 -0.2858 0.3227 0.054 Uiso 1 1 calc R
C33 C 1.52268(15) 0.8997(3) 0.45299(4) 0.0521(4) Uani 1 1 d .
H33A H 1.5889 1.0058 0.4634 0.062 Uiso 1 1 calc R
H33B H 1.4516 0.9564 0.4598 0.062 Uiso 1 1 calc R
C34 C 0.49148(12) 0.1967(3) 0.28161(4) 0.0424(4) Uani 1 1 d .
H34 H 0.4508 0.2946 0.2641 0.051 Uiso 1 1 calc R
C35 C 1.50277(14) 0.9192(3) 0.41617(4) 0.0537(5) Uani 1 1 d .
H35A H 1.4889 1.0907 0.4096 0.064 Uiso 1 1 calc R
H35B H 1.5743 0.8647 0.4094 0.064 Uiso 1 1 calc R
C36 C 0.76673(13) 0.6387(3) 0.54260(4) 0.0461(4) Uani 1 1 d .
H36A H 0.7785 0.6935 0.5655 0.055 Uiso 1 1 calc R
H36B H 0.7961 0.7675 0.5302 0.055 Uiso 1 1 calc R

loop_
_atom_site_aniso_label
_atom_site_aniso_U_11
_atom_site_aniso_U_22
_atom_site_aniso_U_33
_atom_site_aniso_U_23
_atom_site_aniso_U_13
_atom_site_aniso_U_12
O1 0.0459(6) 0.0777(9) 0.0326(5) 0.0022(6) 0.0102(5) 0.0007(6)
C2 0.0303(6) 0.0264(7) 0.0277(6) -0.0002(5) 0.0101(5) 0.0008(5)
C3 0.0211(6) 0.0284(7) 0.0274(6) -0.0022(5) 0.0082(5) 0.0009(5)
C4 0.0280(6) 0.0247(7) 0.0265(6) -0.0010(5) 0.0080(5) 0.0001(5)
O2 0.0367(5) 0.0684(8) 0.0368(6) 0.0042(6) 0.0063(5) 0.0007(6)
C6 0.0282(6) 0.0294(7) 0.0304(7) -0.0037(5) 0.0135(5) -0.0013(5)
C7 0.0289(6) 0.0304(7) 0.0209(6) 0.0017(5) 0.0076(5) -0.0011(5)
C8 0.0282(6) 0.0296(7) 0.0400(8) -0.0055(6) 0.0140(5) -0.0033(6)
C9 0.0313(6) 0.0300(7) 0.0276(6) -0.0004(5) 0.0121(5) -0.0028(6)
C10 0.0338(7) 0.0383(8) 0.0312(7) 0.0024(6) 0.0117(5) 0.0035(6)
C11 0.0228(6) 0.0292(7) 0.0278(6) -0.0022(5) 0.0061(5) -0.0005(5)
C12 0.0298(6) 0.0336(8) 0.0320(7) -0.0027(6) 0.0084(5) 0.0013(6)
C13 0.0365(7) 0.0321(8) 0.0293(7) -0.0024(6) 0.0060(5) -0.0025(6)
C14 0.0294(7) 0.0329(8) 0.0412(8) 0.0016(6) 0.0133(6) -0.0006(6)
C15 0.0395(7) 0.0416(9) 0.0360(7) -0.0028(6) 0.0179(6) 0.0036(7)
C16 0.0273(7) 0.0402(8) 0.0388(8) -0.0168(6) 0.0061(6) -0.0007(6)
C17 0.0267(6) 0.0396(8) 0.0282(7) 0.0029(6) 0.0078(5) 0.0031(6)
C18 0.0402(7) 0.0431(9) 0.0289(7) -0.0033(6) 0.0124(6) -0.0029(7)
C19 0.0264(6) 0.0488(9) 0.0267(6) -0.0058(6) 0.0052(5) 0.0066(6)
C20 0.0287(6) 0.0407(8) 0.0262(6) 0.0051(6) 0.0062(5) 0.0053(6)
C21 0.0372(7) 0.0449(9) 0.0335(7) -0.0015(6) 0.0133(6) 0.0098(7)
C22 0.0336(7) 0.0302(7) 0.0224(6) 0.0006(5) 0.0079(5) 0.0027(6)
C23 0.0312(6) 0.0393(8) 0.0205(6) 0.0060(6) 0.0023(5) -0.0039(6)
C24 0.0394(8) 0.0364(8) 0.0418(8) 0.0039(6) 0.0141(6) -0.0048(6)
C25 0.0444(8) 0.0592(11) 0.0331(8) -0.0037(7) 0.0081(6) 0.0047(8)
C26 0.0420(8) 0.0548(10) 0.0338(8) -0.0039(7) 0.0108(6) 0.0011(7)
C27 0.0367(8) 0.0531(10) 0.0348(8) 0.0088(7) 0.0005(6) -0.0069(7)
C28 0.0283(7) 0.0515(10) 0.0581(10) -0.0076(8) 0.0098(7) -0.0080(7)
C29 0.0511(9) 0.0668(12) 0.0259(7) -0.0046(7) 0.0056(6) 0.0035(8)
C30 0.0400(8) 0.0539(10) 0.0308(7) 0.0021(7) 0.0073(6) 0.0095(7)
C31 0.0345(7) 0.0461(9) 0.0283(7) 0.0070(6) 0.0027(6) -0.0027(7)
C32 0.0408(8) 0.0390(9) 0.0599(10) -0.0023(8) 0.0196(7) -0.0134(7)
C33 0.0429(9) 0.0571(11) 0.0506(10) -0.0121(8) -0.0008(7) -0.0064(8)
C34 0.0303(7) 0.0489(10) 0.0469(9) 0.0039(7) 0.0064(6) 0.0020(7)
C35 0.0422(9) 0.0581(11) 0.0532(10) 0.0103(9) -0.0049(7) -0.0170(8)
C36 0.0492(9) 0.0602(11) 0.0282(7) -0.0067(7) 0.0074(6) -0.0045(8)

loop_
_atom_type_symbol
_atom_type_description
_atom_type_scat_dispersion_real
_atom_type_scat_dispersion_imag
_atom_type_scat_source
C C 0.0033 0.0016 'International Tables Vol C Tables 4.2.6.8 and 6.1.1.4'
H H 0 0 'International Tables Vol C Tables 4.2.6.8 and 6.1.1.4'
O O 0.0106 0.006 'International Tables Vol C Tables 4.2.6.8 and 6.1.1.4'

loop_
_exptl_crystal_face_index_h
_exptl_crystal_face_index_k
_exptl_crystal_face_index_l
_exptl_crystal_face_perp_dist
-16 0 26 0.0493
16 0 -26 0.0493
-13 0 -23 0.0275
13 0 23 0.0275
0 -8 -4 0.1767
0 8 4 0.1767

loop_
_geom_angle_atom_site_label_1
_geom_angle_atom_site_label_2
_geom_angle_atom_site_label_3
_geom_angle
C36 O1 H1 109.5
C4 C2 C9 123.42(11)
C4 C2 C6 122.27(11)
C9 C2 C6 114.29(10)
C11 C3 C8 118.16(11)
C11 C3 C4 118.50(11)
C8 C3 C4 123.34(11)
C2 C4 C3 123.36(11)
C2 C4 C7 122.65(11)
C3 C4 C7 113.78(10)
C33 O2 H2 109.5
C14 C6 C24 118.49(12)
C14 C6 C2 121.30(12)
C24 C6 C2 120.20(12)
C12 C7 C22 117.93(12)
C12 C7 C4 120.57(11)
C22 C7 C4 121.34(12)
C16 C8 C3 120.19(13)
C16 C8 H8 119.9
C3 C8 H8 119.9
C21 C9 C10 117.67(12)
C21 C9 C2 122.85(12)
C10 C9 C2 119.46(12)
C15 C10 C9 121.28(13)
C15 C10 H10 119.4
C9 C10 H10 119.4
C17 C11 C3 121.27(12)
C17 C11 H11 119.4
C3 C11 H11 119.4
C13 C12 C7 120.89(12)
C13 C12 H12 119.6
C7 C12 H12 119.6
C12 C13 C23 121.02(13)
C12 C13 H13 119.5
C23 C13 H13 119.5
C34 C14 C6 120.63(13)
C34 C14 H14 119.7
C6 C14 H14 119.7
C10 C15 C18 120.49(13)
C10 C15 H15 119.8
C18 C15 H15 119.8
C19 C16 C8 120.82(13)
C19 C16 H16 119.6
C8 C16 H16 119.6
C19 C17 C11 119.97(13)
C19 C17 H17 120
C11 C17 H17 120
C30 C18 C15 118.55(13)
C30 C18 C26 122.37(13)
C15 C18 C26 119.08(13)
C17 C19 C16 119.57(12)
C17 C19 H19 120.2
C16 C19 H19 120.2
C22 C20 C23 120.14(12)
C22 C20 H20 119.9
C23 C20 H20 119.9
C30 C21 C9 121.50(13)
C30 C21 H21 119.3
C9 C21 H21 119.3
C20 C22 C7 121.53(13)
C20 C22 H22 119.2
C7 C22 H22 119.2
C20 C23 C13 118.47(12)
C20 C23 C31 123.20(13)
C13 C23 C31 118.32(13)
C32 C24 C6 120.82(14)
C32 C24 H24 119.6
C6 C24 H24 119.6
C26 C25 C29 175.44(19)
C25 C26 C18 175.81(18)
C31 C27 C35 177.15(17)
C32 C28 C34 119.88(14)
C32 C28 H28 120.1
C34 C28 H28 120.1
C25 C29 C36 111.69(13)
C25 C29 H29A 109.3
C36 C29 H29A 109.3
C25 C29 H29B 109.3
C36 C29 H29B 109.3
H29A C29 H29B 107.9
C21 C30 C18 120.46(13)
C21 C30 H30 119.8
C18 C30 H30 119.8
C27 C31 C23 173.72(17)
C28 C32 C24 119.95(14)
C28 C32 H32 120
C24 C32 H32 120
O2 C33 C35 111.50(14)
O2 C33 H33A 109.3
C35 C33 H33A 109.3
O2 C33 H33B 109.3
C35 C33 H33B 109.3
H33A C33 H33B 108
C28 C34 C14 120.20(15)
C28 C34 H34 119.9
C14 C34 H34 119.9
C27 C35 C33 111.96(14)
C27 C35 H35A 109.2
C33 C35 H35A 109.2
C27 C35 H35B 109.2
C33 C35 H35B 109.2
H35A C35 H35B 107.9
O1 C36 C29 112.48(14)
O1 C36 H36A 109.1
C29 C36 H36A 109.1
O1 C36 H36B 109.1
C29 C36 H36B 109.1
H36A C36 H36B 107.8

loop_
_geom_bond_atom_site_label_1
_geom_bond_atom_site_label_2
_geom_bond_distance
O1 C36 1.4165(18)
O1 H1 0.84
C2 C4 1.3530(17)
C2 C9 1.4925(17)
C2 C6 1.4950(17)
C3 C11 1.3938(18)
C3 C8 1.3947(18)
C3 C4 1.4938(16)
C4 C7 1.4957(17)
O2 C33 1.420(2)
O2 H2 0.84
C6 C14 1.3892(19)
C6 C24 1.3915(19)
C7 C12 1.3928(18)
C7 C22 1.3963(17)
C8 C16 1.3899(18)
C8 H8 0.95
C9 C21 1.3914(19)
C9 C10 1.3956(18)
C10 C15 1.3817(19)
C10 H10 0.95
C11 C17 1.3883(17)
C11 H11 0.95
C12 C13 1.3817(18)
C12 H12 0.95
C13 C23 1.3971(19)
C13 H13 0.95
C14 C34 1.3844(19)
C14 H14 0.95
C15 C18 1.395(2)
C15 H15 0.95
C16 C19 1.382(2)
C16 H16 0.95
C17 C19 1.376(2)
C17 H17 0.95
C18 C30 1.393(2)
C18 C26 1.4414(19)
C19 H19 0.95
C20 C22 1.3864(18)
C20 C23 1.394(2)
C20 H20 0.95
C21 C30 1.3814(19)
C21 H21 0.95
C22 H22 0.95
C23 C31 1.4416(19)
C24 C32 1.385(2)
C24 H24 0.95
C25 C26 1.190(2)
C25 C29 1.469(2)
C27 C31 1.191(2)
C27 C35 1.471(2)
C28 C32 1.379(2)
C28 C34 1.381(2)
C28 H28 0.95
C29 C36 1.515(2)
C29 H29A 0.99
C29 H29B 0.99
C30 H30 0.95
C32 H32 0.95
C33 C35 1.517(2)
C33 H33A 0.99
C33 H33B 0.99
C34 H34 0.95
C35 H35A 0.99
C35 H35B 0.99
C36 H36A 0.99
C36 H36B 0.99

loop_
_geom_torsion_atom_site_label_1
_geom_torsion_atom_site_label_2
_geom_torsion_atom_site_label_3
_geom_torsion_atom_site_label_4
_geom_torsion
C9 C2 C4 C3 177.60(12)
C6 C2 C4 C3 -4.6(2)
C9 C2 C4 C7 -8.0(2)
C6 C2 C4 C7 169.85(12)
C11 C3 C4 C2 132.99(13)
C8 C3 C4 C2 -47.10(19)
C11 C3 C4 C7 -41.90(16)
C8 C3 C4 C7 138.00(12)
C4 C2 C6 C14 -53.11(19)
C9 C2 C6 C14 124.87(13)
C4 C2 C6 C24 128.34(14)
C9 C2 C6 C24 -53.67(17)
C2 C4 C7 C12 -55.08(18)
C3 C4 C7 C12 119.85(13)
C2 C4 C7 C22 129.67(14)
C3 C4 C7 C22 -55.39(16)
C11 C3 C8 C16 -1.39(18)
C4 C3 C8 C16 178.70(12)
C4 C2 C9 C21 -48.8(2)
C6 C2 C9 C21 133.26(14)
C4 C2 C9 C10 132.76(14)
C6 C2 C9 C10 -45.20(17)
C21 C9 C10 C15 2.4(2)
C2 C9 C10 C15 -179.07(13)
C8 C3 C11 C17 1.42(18)
C4 C3 C11 C17 -178.67(11)
C22 C7 C12 C13 -0.19(19)
C4 C7 C12 C13 -175.59(12)
C7 C12 C13 C23 -0.3(2)
C24 C6 C14 C34 -1.5(2)
C2 C6 C14 C34 179.95(13)
C9 C10 C15 C18 -1.8(2)
C3 C8 C16 C19 0.19(19)
C3 C11 C17 C19 -0.22(19)
C10 C15 C18 C30 -0.3(2)
C10 C15 C18 C26 179.47(14)
C11 C17 C19 C16 -1.01(19)
C8 C16 C19 C17 1.0(2)
C10 C9 C21 C30 -1.0(2)
C2 C9 C21 C30 -179.48(14)
C23 C20 C22 C7 -1.86(19)
C12 C7 C22 C20 1.28(18)
C4 C7 C22 C20 176.64(11)
C22 C20 C23 C13 1.29(18)
C22 C20 C23 C31 -178.17(12)
C12 C13 C23 C20 -0.23(19)
C12 C13 C23 C31 179.26(12)
C14 C6 C24 C32 1.8(2)
C2 C6 C24 C32 -179.63(13)
C9 C21 C30 C18 -1.0(2)
C15 C18 C30 C21 1.7(2)
C26 C18 C30 C21 -178.09(15)
C34 C28 C32 C24 -0.8(2)
C6 C24 C32 C28 -0.7(2)
C32 C28 C34 C14 1.1(2)
C6 C14 C34 C28 0.1(2)
O2 C33 C35 C27 61.32(19)
C25 C29 C36 O1 66.58(18)
